data_2209597
loop_
_publ_author_name
'Morawitz, Thorsten'
'Lerner, Hans-Wolfram'
'Bolte, Michael'

_publ_section_title
;
 <i>cyclo</i>-Tris(\m~2~-3-phenyl-1<i>H</i>-pyrazole)tricopper(I)
;
_journal_coeditor_code LH2093
_journal_issue 7
_journal_name_full 'Acta Crystallographica Section E'
_journal_page_first m1474
_journal_page_last m1476
_journal_paper_doi 10.1107/S1600536806020708
_journal_volume 62
_journal_year 2006
_chemical_formula_iupac '[Cu3 (C9 H7 N2)3]'
_chemical_formula_moiety 'C27 H21 Cu3 N6'
_chemical_formula_sum 'C27 H21 Cu3 N6'
_chemical_formula_weight 620.12
_chemical_name_systematic
;
cyclo-Tris(\m~2~-3-phenyl-1H-pyrazole)tricopper(I)
;
_space_group_IT_number 85
_symmetry_cell_setting tetragonal
_symmetry_space_group_name_Hall '-P 4a'
_symmetry_space_group_name_H-M 'P 4/n :2'
_atom_sites_solution_hydrogens geom
_atom_sites_solution_primary direct
_atom_sites_solution_secondary difmap
_audit_creation_method SHELXL-97
_cell_angle_alpha 90.00
_cell_angle_beta 90.00
_cell_angle_gamma 90.00
_cell_formula_units_Z 8
_cell_length_a 26.6249(19)
_cell_length_b 26.6249(19)
_cell_length_c 7.1739(7)
_cell_measurement_reflns_used 6575
_cell_measurement_temperature 173(2)
_cell_measurement_theta_max 24.8
_cell_measurement_theta_min 2.3
_cell_volume 5085.5(7)
_computing_cell_refinement X-AREA
_computing_data_collection 'X-AREA (Stoe & Cie, 2001)'
_computing_data_reduction X-AREA
_computing_molecular_graphics 'XP in SHELXTL-Plus (Sheldrick, 1991)'
_computing_publication_material 'SHELXL97 and PLATON (Spek, 2003)'
_computing_structure_refinement 'SHELXL97 (Sheldrick, 1997)'
_computing_structure_solution 'SHELXS97 (Sheldrick, 1990)'
_diffrn_ambient_temperature 173(2)
_diffrn_measured_fraction_theta_full 0.999
_diffrn_measured_fraction_theta_max 0.994
_diffrn_measurement_device_type 'Stoe IPDS-II two-circle'
_diffrn_measurement_method \w
_diffrn_radiation_monochromator graphite
_diffrn_radiation_source 'fine-focus sealed tube'
_diffrn_radiation_type MoK\a
_diffrn_radiation_wavelength 0.71073
_diffrn_reflns_av_R_equivalents 0.0895
_diffrn_reflns_av_sigmaI/netI 0.1993
_diffrn_reflns_limit_h_max 32
_diffrn_reflns_limit_h_min -32
_diffrn_reflns_limit_k_max 32
_diffrn_reflns_limit_k_min -32
_diffrn_reflns_limit_l_max 7
_diffrn_reflns_limit_l_min -8
_diffrn_reflns_number 29854
_diffrn_reflns_theta_full 25.00
_diffrn_reflns_theta_max 25.48
_diffrn_reflns_theta_min 2.16
_diffrn_standards_decay_% 0
_diffrn_standards_interval_time 0
_diffrn_standards_number 0
_exptl_absorpt_coefficient_mu 2.514
_exptl_absorpt_correction_T_max 0.8242
_exptl_absorpt_correction_T_min 0.6466
_exptl_absorpt_correction_type multi-scan
_exptl_absorpt_process_details '(MULABS; Spek, 2003; Blessing, 1995)'
_exptl_crystal_colour colourless
_exptl_crystal_density_diffrn 1.620
_exptl_crystal_density_method 'not measured'
_exptl_crystal_description needle
_exptl_crystal_F_000 2496
_exptl_crystal_size_max 0.19
_exptl_crystal_size_mid 0.09
_exptl_crystal_size_min 0.08
_refine_diff_density_max 1.932
_refine_diff_density_min -0.658
_refine_ls_extinction_method none
_refine_ls_goodness_of_fit_ref 0.793
_refine_ls_hydrogen_treatment constr
_refine_ls_matrix_type full
_refine_ls_number_parameters 325
_refine_ls_number_reflns 4701
_refine_ls_number_restraints 0
_refine_ls_restrained_S_all 0.793
_refine_ls_R_factor_all 0.1502
_refine_ls_R_factor_gt 0.0552
_refine_ls_shift/su_max 0.000
_refine_ls_shift/su_mean 0.000
_refine_ls_structure_factor_coef Fsqd
_refine_ls_weighting_details 'calc w=1/[\s^2^(Fo^2^)+(0.0458P)^2^] where P=(Fo^2^+2Fc^2^)/3'
_refine_ls_weighting_scheme calc
_refine_ls_wR_factor_gt 0.1083
_refine_ls_wR_factor_ref 0.1314
_reflns_number_gt 2005
_reflns_number_total 4701
_reflns_threshold_expression I>2\s(I)
_cod_data_source_file lh2093.cif
_cod_data_source_block II
_cod_original_sg_symbol_H-M 'P 4/n'
_cod_database_code 2209597
_cod_database_fobs_code 2209597

loop_
_symmetry_equiv_pos_as_xyz
'x, y, z'
'-x+1/2, -y+1/2, z'
'-y+1/2, x, z'
'y, -x+1/2, z'
'-x, -y, -z'
'x-1/2, y-1/2, -z'
'y-1/2, -x, -z'
'-y, x-1/2, -z'

loop_
_atom_site_type_symbol
_atom_site_label
_atom_site_fract_x
_atom_site_fract_y
_atom_site_fract_z
_atom_site_U_iso_or_equiv
_atom_site_adp_type
_atom_site_calc_flag
_atom_site_refinement_flags
_atom_site_occupancy
Cu Cu1 0.56636(4) 0.46194(4) 0.32062(15) 0.0294(3) Uani d . 1
Cu Cu2 0.48996(4) 0.55369(4) 0.23322(16) 0.0312(3) Uani d . 1
Cu Cu3 0.45712(4) 0.43990(4) 0.15080(15) 0.0306(3) Uani d . 1
N N1 0.5036(3) 0.3886(3) 0.1711(11) 0.0325(17) Uani d . 1
N N2 0.5509(2) 0.3971(2) 0.2450(10) 0.0291(17) Uani d . 1
C C3 0.5780(3) 0.3549(3) 0.2229(13) 0.028(2) Uani d . 1
C C4 0.5491(3) 0.3183(3) 0.1346(14) 0.034(2) Uani d . 1
H H4 0.5585 0.2850 0.1027 0.041 Uiso calc R 1
C C5 0.5028(4) 0.3421(3) 0.1038(14) 0.037(2) Uani d . 1
H H5 0.4749 0.3270 0.0433 0.044 Uiso calc R 1
N N11 0.5825(2) 0.5272(3) 0.3869(10) 0.0274(17) Uani d . 1
N N12 0.5511(2) 0.5668(2) 0.3507(10) 0.0267(16) Uani d . 1
C C13 0.5724(3) 0.6095(3) 0.4118(12) 0.028(2) Uani d . 1
C C14 0.6184(3) 0.5973(3) 0.4912(12) 0.027(2) Uani d . 1
H H14 0.6416 0.6200 0.5468 0.032 Uiso calc R 1
C C15 0.6239(3) 0.5462(3) 0.4740(12) 0.026(2) Uani d . 1
H H15 0.6519 0.5272 0.5158 0.032 Uiso calc R 1
N N21 0.4263(3) 0.5411(3) 0.1434(10) 0.0305(17) Uani d . 1
N N22 0.4102(2) 0.4914(3) 0.1236(10) 0.0276(17) Uani d . 1
C C23 0.3600(3) 0.4913(3) 0.0924(13) 0.029(2) Uani d . 1
C C24 0.3429(3) 0.5409(3) 0.0878(13) 0.034(2) Uani d . 1
H H24 0.3096 0.5523 0.0651 0.041 Uiso calc R 1
C C25 0.3850(3) 0.5699(3) 0.1236(12) 0.031(2) Uani d . 1
H H25 0.3848 0.6055 0.1329 0.037 Uiso calc R 1
C C31 0.6312(3) 0.3510(3) 0.2823(13) 0.031(2) Uani d . 1
C C32 0.6643(3) 0.3209(3) 0.1812(14) 0.037(2) Uani d . 1
H H32 0.6528 0.3031 0.0747 0.044 Uiso calc R 1
C C33 0.7146(4) 0.3171(3) 0.2375(17) 0.050(3) Uani d . 1
H H33 0.7371 0.2964 0.1692 0.060 Uiso calc R 1
C C34 0.7320(4) 0.3432(3) 0.3911(16) 0.048(3) Uani d . 1
H H34 0.7658 0.3400 0.4308 0.057 Uiso calc R 1
C C35 0.6987(4) 0.3743(4) 0.4864(15) 0.044(3) Uani d . 1
H H35 0.7104 0.3931 0.5900 0.052 Uiso calc R 1
C C36 0.6495(3) 0.3782(3) 0.4340(14) 0.036(2) Uani d . 1
H H36 0.6276 0.3997 0.5015 0.043 Uiso calc R 1
C C41 0.5479(3) 0.6582(3) 0.3860(11) 0.0221(19) Uani d . 1
C C42 0.5768(3) 0.7012(3) 0.3579(13) 0.033(2) Uani d . 1
H H42 0.6123 0.6988 0.3631 0.040 Uiso calc R 1
C C43 0.5546(4) 0.7476(3) 0.3225(13) 0.041(2) Uani d . 1
H H43 0.5750 0.7762 0.3007 0.049 Uiso calc R 1
C C44 0.5029(4) 0.7518(3) 0.3190(14) 0.043(3) Uani d . 1
H H44 0.4875 0.7833 0.2937 0.052 Uiso calc R 1
C C45 0.4735(3) 0.7094(3) 0.3530(13) 0.038(2) Uani d . 1
H H45 0.4379 0.7120 0.3533 0.045 Uiso calc R 1
C C46 0.4963(3) 0.6637(3) 0.3864(13) 0.030(2) Uani d . 1
H H46 0.4759 0.6351 0.4103 0.036 Uiso calc R 1
C C51 0.3323(3) 0.4446(3) 0.0778(12) 0.026(2) Uani d . 1
C C52 0.2846(3) 0.4408(3) 0.1607(13) 0.032(2) Uani d . 1
H H52 0.2695 0.4696 0.2155 0.038 Uiso calc R 1
C C53 0.2595(3) 0.3952(4) 0.1627(15) 0.043(2) Uani d . 1
H H53 0.2275 0.3928 0.2209 0.051 Uiso calc R 1
C C54 0.2804(3) 0.3532(4) 0.0812(14) 0.043(3) Uani d . 1
H H54 0.2628 0.3222 0.0802 0.052 Uiso calc R 1
C C55 0.3278(4) 0.3571(4) 0.0003(13) 0.038(2) Uani d . 1
H H55 0.3430 0.3281 -0.0527 0.045 Uiso calc R 1
C C56 0.3528(3) 0.4016(4) -0.0039(12) 0.030(2) Uani d . 1
H H56 0.3846 0.4035 -0.0633 0.036 Uiso calc R 1

loop_
_atom_site_aniso_label
_atom_site_aniso_U_11
_atom_site_aniso_U_22
_atom_site_aniso_U_33
_atom_site_aniso_U_12
_atom_site_aniso_U_13
_atom_site_aniso_U_23
Cu1 0.0327(6) 0.0252(6) 0.0304(6) 0.0013(5) -0.0015(5) 0.0003(5)
Cu2 0.0265(6) 0.0322(6) 0.0349(7) -0.0030(5) -0.0035(5) 0.0030(5)
Cu3 0.0260(6) 0.0349(6) 0.0310(6) 0.0016(5) -0.0014(5) 0.0042(6)
N1 0.030(4) 0.035(4) 0.033(5) 0.001(3) -0.002(4) 0.004(4)
N2 0.030(4) 0.028(4) 0.029(4) 0.000(3) 0.002(4) 0.006(3)
C3 0.027(5) 0.029(5) 0.029(6) 0.002(4) 0.003(4) -0.001(4)
C4 0.045(6) 0.020(4) 0.038(6) 0.001(4) 0.002(5) -0.004(4)
C5 0.048(6) 0.030(5) 0.034(6) 0.000(5) -0.004(5) -0.004(4)
N11 0.027(4) 0.034(4) 0.021(4) 0.000(3) -0.001(3) 0.001(3)
N12 0.028(4) 0.027(4) 0.025(4) 0.004(3) 0.002(3) 0.003(4)
C13 0.028(5) 0.027(5) 0.027(5) -0.008(4) 0.008(4) -0.001(4)
C14 0.025(5) 0.032(5) 0.023(5) -0.009(4) 0.000(4) 0.005(4)
C15 0.023(5) 0.034(5) 0.022(5) 0.007(4) 0.000(4) 0.008(4)
N21 0.032(4) 0.029(4) 0.030(5) -0.007(4) -0.001(4) 0.008(4)
N22 0.025(4) 0.037(4) 0.021(5) 0.000(3) -0.006(3) 0.003(3)
C23 0.028(5) 0.030(5) 0.030(6) 0.004(4) -0.002(4) 0.004(4)
C24 0.023(5) 0.044(6) 0.036(6) 0.002(4) -0.004(4) 0.000(5)
C25 0.036(5) 0.031(5) 0.026(6) -0.004(4) 0.000(4) 0.007(4)
C31 0.034(5) 0.024(5) 0.036(6) 0.005(4) 0.006(4) 0.010(4)
C32 0.037(5) 0.032(5) 0.041(6) 0.005(4) 0.006(5) -0.001(5)
C33 0.038(6) 0.032(5) 0.079(9) 0.012(4) 0.019(6) -0.001(6)
C34 0.038(6) 0.037(6) 0.068(8) 0.003(5) -0.009(6) -0.002(6)
C35 0.037(6) 0.036(6) 0.058(8) -0.004(5) -0.011(5) 0.005(5)
C36 0.035(6) 0.032(5) 0.040(6) 0.012(4) -0.004(5) -0.001(5)
C41 0.028(5) 0.022(4) 0.017(5) 0.000(4) 0.005(4) 0.000(4)
C42 0.030(5) 0.029(5) 0.041(6) -0.005(4) 0.001(5) -0.010(4)
C43 0.057(6) 0.033(5) 0.033(6) -0.007(5) -0.004(5) 0.000(5)
C44 0.056(7) 0.030(5) 0.042(7) 0.010(5) -0.005(5) -0.003(5)
C45 0.039(5) 0.041(6) 0.033(6) 0.002(5) 0.007(5) -0.009(5)
C46 0.029(5) 0.027(5) 0.033(6) -0.003(4) 0.002(4) 0.000(4)
C51 0.021(5) 0.035(5) 0.022(5) 0.006(4) -0.001(4) -0.003(4)
C52 0.020(4) 0.041(5) 0.034(6) 0.005(4) -0.004(4) -0.002(5)
C53 0.034(5) 0.053(6) 0.041(6) 0.002(5) 0.007(5) 0.005(5)
C54 0.032(6) 0.055(7) 0.043(6) -0.002(5) -0.005(5) 0.008(5)
C55 0.040(6) 0.035(6) 0.039(6) 0.009(5) 0.001(5) -0.005(4)
C56 0.022(5) 0.046(6) 0.023(6) 0.001(5) -0.002(4) 0.001(4)

loop_
_atom_type_symbol
_atom_type_description
_atom_type_scat_dispersion_real
_atom_type_scat_dispersion_imag
_atom_type_scat_source
C C 0.0033 0.0016 'International Tables Vol C Tables 4.2.6.8 and 6.1.1.4'
H H 0.0000 0.0000 'International Tables Vol C Tables 4.2.6.8 and 6.1.1.4'
Cu Cu 0.3201 1.2651 'International Tables Vol C Tables 4.2.6.8 and 6.1.1.4'
N N 0.0061 0.0033 'International Tables Vol C Tables 4.2.6.8 and 6.1.1.4'

loop_
_geom_angle_atom_site_label_1
_geom_angle_atom_site_label_2
_geom_angle_atom_site_label_3
_geom_angle
_geom_angle_publ_flag
N11 Cu1 N2 177.8(3) y
N21 Cu2 N12 173.6(3) y
N1 Cu3 N22 178.5(3) y
C5 N1 N2 107.7(7) ?
C5 N1 Cu3 130.5(6) ?
N2 N1 Cu3 121.2(5) ?
C3 N2 N1 107.9(7) ?
C3 N2 Cu1 133.8(6) ?
N1 N2 Cu1 117.7(5) ?
N2 C3 C4 109.8(7) ?
N2 C3 C31 122.5(7) ?
C4 C3 C31 127.6(8) ?
C3 C4 C5 104.0(7) ?
C3 C4 H4 128.0 ?
C5 C4 H4 128.0 ?
N1 C5 C4 110.5(8) ?
N1 C5 H5 124.8 ?
C4 C5 H5 124.8 ?
C15 N11 N12 107.1(6) ?
C15 N11 Cu1 130.7(6) ?
N12 N11 Cu1 122.2(5) ?
C13 N12 N11 109.4(6) ?
C13 N12 Cu2 132.4(6) ?
N11 N12 Cu2 118.2(5) ?
N12 C13 C14 108.0(7) ?
N12 C13 C41 121.3(7) ?
C14 C13 C41 130.7(8) ?
C15 C14 C13 106.7(8) ?
C15 C14 H14 126.7 ?
C13 C14 H14 126.7 ?
N11 C15 C14 108.8(7) ?
N11 C15 H15 125.6 ?
C14 C15 H15 125.6 ?
C25 N21 N22 106.2(6) ?
C25 N21 Cu2 133.0(6) ?
N22 N21 Cu2 119.2(5) ?
C23 N22 N21 108.7(6) ?
C23 N22 Cu3 132.6(6) ?
N21 N22 Cu3 118.7(5) ?
N22 C23 C24 108.9(7) ?
N22 C23 C51 121.1(7) ?
C24 C23 C51 130.0(8) ?
C25 C24 C23 105.0(8) ?
C25 C24 H24 127.5 ?
C23 C24 H24 127.5 ?
N21 C25 C24 111.2(8) ?
N21 C25 H25 124.4 ?
C24 C25 H25 124.4 ?
C32 C31 C36 118.9(8) ?
C32 C31 C3 119.6(8) ?
C36 C31 C3 121.5(8) ?
C31 C32 C33 119.7(9) ?
C31 C32 H32 120.2 ?
C33 C32 H32 120.2 ?
C34 C33 C32 120.8(9) ?
C34 C33 H33 119.6 ?
C32 C33 H33 119.6 ?
C33 C34 C35 118.6(9) ?
C33 C34 H34 120.7 ?
C35 C34 H34 120.7 ?
C36 C35 C34 121.4(10) ?
C36 C35 H35 119.3 ?
C34 C35 H35 119.3 ?
C35 C36 C31 120.6(9) ?
C35 C36 H36 119.7 ?
C31 C36 H36 119.7 ?
C46 C41 C42 117.5(7) ?
C46 C41 C13 122.6(7) ?
C42 C41 C13 120.0(7) ?
C43 C42 C41 121.5(8) ?
C43 C42 H42 119.3 ?
C41 C42 H42 119.3 ?
C44 C43 C42 119.9(9) ?
C44 C43 H43 120.1 ?
C42 C43 H43 120.1 ?
C43 C44 C45 119.3(8) ?
C43 C44 H44 120.4 ?
C45 C44 H44 120.4 ?
C46 C45 C44 119.8(8) ?
C46 C45 H45 120.1 ?
C44 C45 H45 120.1 ?
C41 C46 C45 122.0(8) ?
C41 C46 H46 119.0 ?
C45 C46 H46 119.0 ?
C56 C51 C52 118.0(8) ?
C56 C51 C23 122.4(8) ?
C52 C51 C23 119.5(7) ?
C53 C52 C51 120.2(8) ?
C53 C52 H52 119.9 ?
C51 C52 H52 119.9 ?
C54 C53 C52 120.7(9) ?
C54 C53 H53 119.6 ?
C52 C53 H53 119.6 ?
C53 C54 C55 118.8(9) ?
C53 C54 H54 120.6 ?
C55 C54 H54 120.6 ?
C56 C55 C54 121.1(9) ?
C56 C55 H55 119.4 ?
C54 C55 H55 119.4 ?
C55 C56 C51 121.1(8) ?
C55 C56 H56 119.5 ?
C51 C56 H56 119.5 ?

loop_
_geom_bond_atom_site_label_1
_geom_bond_atom_site_label_2
_geom_bond_distance
_geom_bond_publ_flag
Cu1 N11 1.852(7) y
Cu1 N2 1.857(7) y
Cu2 N21 1.845(7) y
Cu2 N12 1.867(7) y
Cu3 N1 1.849(7) y
Cu3 N22 1.864(7) y
N1 C5 1.330(11) ?
N1 N2 1.384(9) ?
N2 C3 1.345(10) ?
C3 C4 1.395(11) ?
C3 C31 1.482(11) ?
C4 C5 1.402(12) ?
C4 H4 0.9500 ?
C5 H5 0.9500 ?
N11 C15 1.363(11) ?
N11 N12 1.370(9) ?
N12 C13 1.343(10) ?
C13 C14 1.388(12) ?
C13 C41 1.463(11) ?
C14 C15 1.376(12) ?
C14 H14 0.9500 ?
C15 H15 0.9500 ?
N21 C25 1.348(10) ?
N21 N22 1.398(9) ?
N22 C23 1.356(10) ?
C23 C24 1.399(12) ?
C23 C51 1.448(11) ?
C24 C25 1.386(11) ?
C24 H24 0.9500 ?
C25 H25 0.9500 ?
C31 C32 1.394(11) ?
C31 C36 1.395(12) ?
C32 C33 1.404(12) ?
C32 H32 0.9500 ?
C33 C34 1.381(14) ?
C33 H33 0.9500 ?
C34 C35 1.391(14) ?
C34 H34 0.9500 ?
C35 C36 1.367(12) ?
C35 H35 0.9500 ?
C36 H36 0.9500 ?
C41 C46 1.381(11) ?
C41 C42 1.394(11) ?
C42 C43 1.392(12) ?
C42 H42 0.9500 ?
C43 C44 1.382(12) ?
C43 H43 0.9500 ?
C44 C45 1.395(12) ?
C44 H44 0.9500 ?
C45 C46 1.381(12) ?
C45 H45 0.9500 ?
C46 H46 0.9500 ?
C51 C56 1.397(11) ?
C51 C52 1.407(11) ?
C52 C53 1.387(12) ?
C52 H52 0.9500 ?
C53 C54 1.379(13) ?
C53 H53 0.9500 ?
C54 C55 1.394(13) ?
C54 H54 0.9500 ?
C55 C56 1.359(13) ?
C55 H55 0.9500 ?
C56 H56 0.9500 ?

loop_
_geom_torsion_atom_site_label_1
_geom_torsion_atom_site_label_2
_geom_torsion_atom_site_label_3
_geom_torsion_atom_site_label_4
_geom_torsion
C5 N1 N2 C3 -0.7(10)
Cu3 N1 N2 C3 -173.2(6)
C5 N1 N2 Cu1 171.8(6)
Cu3 N1 N2 Cu1 -0.7(9)
N1 N2 C3 C4 0.0(10)
Cu1 N2 C3 C4 -170.8(7)
N1 N2 C3 C31 178.5(8)
Cu1 N2 C3 C31 7.7(13)
N2 C3 C4 C5 0.7(10)
C31 C3 C4 C5 -177.7(9)
N2 N1 C5 C4 1.2(10)
Cu3 N1 C5 C4 172.7(7)
C3 C4 C5 N1 -1.2(10)
C15 N11 N12 C13 0.5(9)
Cu1 N11 N12 C13 -179.4(6)
C15 N11 N12 Cu2 -179.3(5)
Cu1 N11 N12 Cu2 0.8(8)
N11 N12 C13 C14 -0.6(9)
Cu2 N12 C13 C14 179.2(6)
N11 N12 C13 C41 178.1(7)
Cu2 N12 C13 C41 -2.1(12)
N12 C13 C14 C15 0.5(9)
C41 C13 C14 C15 -178.0(8)
N12 N11 C15 C14 -0.2(9)
Cu1 N11 C15 C14 179.7(6)
C13 C14 C15 N11 -0.2(10)
C25 N21 N22 C23 0.0(9)
Cu2 N21 N22 C23 167.9(6)
C25 N21 N22 Cu3 -177.9(6)
Cu2 N21 N22 Cu3 -10.0(8)
N21 N22 C23 C24 1.2(10)
Cu3 N22 C23 C24 178.7(6)
N21 N22 C23 C51 -176.1(7)
Cu3 N22 C23 C51 1.4(14)
N22 C23 C24 C25 -1.9(11)
C51 C23 C24 C25 175.1(9)
N22 N21 C25 C24 -1.2(9)
Cu2 N21 C25 C24 -166.7(7)
C23 C24 C25 N21 1.9(11)
N2 C3 C31 C32 -147.0(8)
C4 C3 C31 C32 31.2(13)
N2 C3 C31 C36 30.7(13)
C4 C3 C31 C36 -151.1(9)
C36 C31 C32 C33 2.4(13)
C3 C31 C32 C33 -179.9(8)
C31 C32 C33 C34 -0.6(14)
C32 C33 C34 C35 -1.5(15)
C33 C34 C35 C36 1.8(15)
C34 C35 C36 C31 0.0(14)
C32 C31 C36 C35 -2.1(13)
C3 C31 C36 C35 -179.8(8)
N12 C13 C41 C46 32.3(13)
C14 C13 C41 C46 -149.3(9)
N12 C13 C41 C42 -147.0(8)
C14 C13 C41 C42 31.3(14)
C46 C41 C42 C43 -3.1(13)
C13 C41 C42 C43 176.3(8)
C41 C42 C43 C44 1.6(14)
C42 C43 C44 C45 0.6(15)
C43 C44 C45 C46 -1.2(15)
C42 C41 C46 C45 2.5(13)
C13 C41 C46 C45 -176.8(8)
C44 C45 C46 C41 -0.5(14)
N22 C23 C51 C56 -35.5(13)
C24 C23 C51 C56 147.9(10)
N22 C23 C51 C52 139.6(9)
C24 C23 C51 C52 -37.1(15)
C56 C51 C52 C53 1.1(13)
C23 C51 C52 C53 -174.2(8)
C51 C52 C53 C54 -1.1(14)
C52 C53 C54 C55 1.5(15)
C53 C54 C55 C56 -2.0(14)
C54 C55 C56 C51 2.0(13)
C52 C51 C56 C55 -1.5(13)
C23 C51 C56 C55 173.6(8)
